data_4321294
loop_
_publ_author_name
'Jan N\"aslund'
'Ingmar Persson'
'Magnus Sandstrom'

_publ_contact_author
;
    Prof. Ingmar Persson
    Department of Chemistry, SLU
    P.O.Box 7015
    SE-750 07 Uppsala
    Sweden
;
_publ_contact_author_email Ingmar.Persson@kemi.slu.se
_publ_contact_author_fax '+46 18 673476'
_publ_contact_author_phone '+46 18 671547'
_publ_section_title
;
 Solvation of the Bismuth(III) Ion by Water, Dimethyl Sulfoxide,
 N,N'-Dimethylpropyleneurea, and N,N-Dimethylthioformamide. An EXAFS,
 Large-Angle X-ray Scattering, and Crystallographic Structural Study
;
_journal_name_full 'Inorganic Chemistry'
_journal_page_first 4012
_journal_page_last 4021
_journal_paper_doi 10.1021/ic000022m
_journal_volume 39
_journal_year 2000
_chemical_formula_sum 'C3 H18 Bi F9 O18 S3'
_chemical_formula_weight 818.33
_chemical_name_systematic
; 
 nonaaquabismuth(III) trifluorormethanesulfonate 
;
_space_group_IT_number 176
_symmetry_cell_setting hexagonal
_symmetry_space_group_name_Hall '-P 6c'
_symmetry_space_group_name_H-M 'P 63/m'
_atom_sites_solution_hydrogens geom
_atom_sites_solution_primary direct
_atom_sites_solution_secondary difmap
_audit_creation_method SHELXl97
_cell_angle_alpha 90.00
_cell_angle_beta 90.00
_cell_angle_gamma 120.00
_cell_formula_units_Z 2
_cell_length_a 13.837(2)
_cell_length_b 13.837(2)
_cell_length_c 7.4070(10)
_cell_measurement_reflns_used 2276
_cell_measurement_temperature 293(2)
_cell_measurement_theta_max 30
_cell_measurement_theta_min 0
_cell_volume 1228.2(3)
_computing_cell_refinement Siemens
_computing_data_collection Siemens
_computing_data_reduction 'Siemens SHELXTL PLUS'
_computing_molecular_graphics 'Siemens SHELXTL PLUS'
_computing_publication_material 'Bruker SHELXTL'
_computing_structure_refinement 'Siemens SHELXTL PLUS'
_computing_structure_solution 'Siemens SHELXTL PLUS'
_diffrn_ambient_temperature 293(2)
_diffrn_measured_fraction_theta_full 0.999
_diffrn_measured_fraction_theta_max 0.999
_diffrn_measurement_device_type 'scintillation counter on syntex P21'
_diffrn_measurement_method 'omega scans'
_diffrn_radiation_monochromator graphite
_diffrn_radiation_source 'fine-focus sealed tube'
_diffrn_radiation_type MoK\a
_diffrn_radiation_wavelength 0.71069
_diffrn_reflns_av_R_equivalents 0.0634
_diffrn_reflns_av_sigmaI/netI 0.0481
_diffrn_reflns_limit_h_max 19
_diffrn_reflns_limit_h_min -22
_diffrn_reflns_limit_k_max 22
_diffrn_reflns_limit_k_min 0
_diffrn_reflns_limit_l_max 11
_diffrn_reflns_limit_l_min 0
_diffrn_reflns_number 5507
_diffrn_reflns_theta_full 34.98
_diffrn_reflns_theta_max 34.98
_diffrn_reflns_theta_min 1.70
_diffrn_standards_decay_% 2.82
_diffrn_standards_interval_count 50
_diffrn_standards_number 3
_exptl_absorpt_coefficient_mu 7.570
_exptl_absorpt_correction_T_max 0.255
_exptl_absorpt_correction_T_min 0.195
_exptl_absorpt_correction_type empirical
_exptl_absorpt_process_details 'Siemens XEMP'
_exptl_crystal_colour colorless
_exptl_crystal_density_diffrn 2.213
_exptl_crystal_density_method 'not measured'
_exptl_crystal_description sphere
_exptl_crystal_F_000 784
_exptl_crystal_size_rad 0.21
_refine_diff_density_max 2.893
_refine_diff_density_min -1.470
_refine_diff_density_rms 0.162
_refine_ls_extinction_coef 0.0000(3)
_refine_ls_extinction_expression Fc^*^=kFc[1+0.001xFc^2^\l^3^/sin(2\q)]^-1/4^
_refine_ls_extinction_method SHELXL
_refine_ls_goodness_of_fit_ref 1.00
_refine_ls_hydrogen_treatment mixed
_refine_ls_matrix_type full
_refine_ls_number_parameters 732
_refine_ls_number_reflns 1918
_refine_ls_number_restraints 0
_refine_ls_restrained_S_all 1.00
_refine_ls_R_factor_all 0.0456
_refine_ls_R_factor_gt 0.0258
_refine_ls_shift/su_max 0.000
_refine_ls_shift/su_mean 0.000
_refine_ls_structure_factor_coef Fsqd
_refine_ls_weighting_details 'calc w=1/[\s^2^(Fo^2^)+0.0004F^2^]'
_refine_ls_weighting_scheme calc
_refine_ls_wR_factor_gt 0.0331
_refine_ls_wR_factor_ref 0.0417
_reflns_number_gt 1419
_reflns_number_total 1918
_reflns_threshold_expression >6.0sigma(F)
_cod_data_source_file ic000022m_2.cif
_cod_data_source_block biaqlist
_cod_database_code 4321294

loop_
_symmetry_equiv_pos_as_xyz
'x, y, z'
'-y, x-y, z'
'-x+y, -x, z'
'-x, -y, z+1/2'
'y, -x+y, z+1/2'
'x-y, x, z+1/2'
'-x, -y, -z'
'y, -x+y, -z'
'x-y, x, -z'
'x, y, -z-1/2'
'-y, x-y, -z-1/2'
'-x+y, -x, -z-1/2'

loop_
_atom_site_label
_atom_site_type_symbol
_atom_site_fract_x
_atom_site_fract_y
_atom_site_fract_z
_atom_site_U_iso_or_equiv
_atom_site_adp_type
_atom_site_occupancy
_atom_site_symmetry_multiplicity
_atom_site_calc_flag
_atom_site_refinement_flags
_atom_site_disorder_assembly
_atom_site_disorder_group
Bi Bi 0.3333 0.6667 0.2500 0.02678(9) Uani 1 6 d S . .
O1 O 0.3442(4) 0.4854(3) 0.2500 0.0486(9) Uani 1 2 d S . .
O2 O 0.2085(2) 0.5459(2) 0.4850(3) 0.0385(5) Uani 1 1 d . . .
S S 0.31949(10) 0.37942(10) 0.7500 0.0360(2) Uani 1 2 d S . .
OA O 0.2530(4) 0.4329(4) 0.7500 0.0507(10) Uani 1 2 d S . .
OB O 0.3814(2) 0.3952(3) 0.5867(3) 0.0552(7) Uani 1 1 d . . .
C C 0.2159(6) 0.2296(6) 0.7500 0.0707(18) Uani 1 2 d S . .
FA F 0.2708(5) 0.1722(4) 0.7500 0.1032(17) Uani 1 2 d S . .
FB F 0.1546(4) 0.2055(4) 0.6053(6) 0.1310(15) Uani 1 1 d . . .
H2B H 0.238(4) 0.537(4) 0.566(6) 0.050(12) Uiso 1 1 d . . .
H1 H 0.354(4) 0.456(4) 0.160(6) 0.064(14) Uiso 1 1 d . . .
H2A H 0.146(3) 0.513(3) 0.485(5) 0.029(9) Uiso 1 1 d . . .

loop_
_atom_site_aniso_label
_atom_site_aniso_U_11
_atom_site_aniso_U_22
_atom_site_aniso_U_33
_atom_site_aniso_U_23
_atom_site_aniso_U_13
_atom_site_aniso_U_12
Bi 0.03117(10) 0.03117(10) 0.01800(12) 0.000 0.000 0.01558(5)
O1 0.090(3) 0.0441(19) 0.0214(16) 0.000 0.000 0.041(2)
O2 0.0331(12) 0.0463(13) 0.0333(13) 0.0117(10) 0.0025(9) 0.0177(10)
S 0.0486(6) 0.0492(6) 0.0226(5) 0.000 0.000 0.0337(5)
OA 0.069(2) 0.083(3) 0.0290(17) 0.000 0.000 0.059(2)
OB 0.0664(18) 0.079(2) 0.0405(14) 0.0115(13) 0.0156(12) 0.0513(17)
C 0.068(4) 0.064(4) 0.070(5) 0.000 0.000 0.025(4)
FA 0.147(5) 0.062(2) 0.118(4) 0.000 0.000 0.065(3)
FB 0.116(3) 0.098(3) 0.154(3) -0.042(3) -0.069(3) 0.034(2)

loop_
_atom_type_symbol
_atom_type_description
_atom_type_scat_dispersion_real
_atom_type_scat_dispersion_imag
_atom_type_scat_source
C C 0.0033 0.0016 'International Tables Vol C Tables 4.2.6.8 and 6.1.1.4'
H H 0.0000 0.0000 'International Tables Vol C Tables 4.2.6.8 and 6.1.1.4'
O O 0.0106 0.0060 'International Tables Vol C Tables 4.2.6.8 and 6.1.1.4'
F F 0.0171 0.0103 'International Tables Vol C Tables 4.2.6.8 and 6.1.1.4'
S S 0.1246 0.1234 'International Tables Vol C Tables 4.2.6.8 and 6.1.1.4'
Bi Bi -4.1077 10.2566 'International Tables Vol C Tables 4.2.6.8 and 6.1.1.4'

loop_
_geom_angle_atom_site_label_1
_geom_angle_atom_site_label_2
_geom_angle_atom_site_label_3
_geom_angle
_geom_angle_site_symmetry_1
_geom_angle_site_symmetry_3
_geom_angle_publ_flag
O2 Bi O2 91.39(13) 3_565 12_566 ?
O2 Bi O2 139.14(5) 3_565 10_556 ?
O2 Bi O2 74.47(10) 12_566 10_556 ?
O2 Bi O2 74.47(10) 3_565 . ?
O2 Bi O2 139.14(5) 12_566 . ?
O2 Bi O2 91.37(13) 10_556 . ?
O2 Bi O2 74.46(10) 3_565 2_665 ?
O2 Bi O2 139.11(5) 12_566 2_665 ?
O2 Bi O2 139.08(5) 10_556 2_665 ?
O2 Bi O2 74.45(10) . 2_665 ?
O2 Bi O2 139.11(5) 3_565 11_666 ?
O2 Bi O2 74.46(10) 12_566 11_666 ?
O2 Bi O2 74.45(10) 10_556 11_666 ?
O2 Bi O2 139.08(5) . 11_666 ?
O2 Bi O2 91.35(13) 2_665 11_666 ?
O2 Bi O1 72.54(9) 3_565 3_565 ?
O2 Bi O1 72.54(9) 12_566 3_565 ?
O2 Bi O1 66.68(9) 10_556 3_565 ?
O2 Bi O1 66.68(9) . 3_565 ?
O2 Bi O1 134.15(6) 2_665 3_565 ?
O2 Bi O1 134.15(6) 11_666 3_565 ?
O2 Bi O1 66.67(9) 3_565 2_665 ?
O2 Bi O1 66.67(9) 12_566 2_665 ?
O2 Bi O1 134.14(6) 10_556 2_665 ?
O2 Bi O1 134.14(6) . 2_665 ?
O2 Bi O1 72.52(9) 2_665 2_665 ?
O2 Bi O1 72.52(9) 11_666 2_665 ?
O1 Bi O1 120.0 3_565 2_665 ?
O2 Bi O1 134.13(6) 3_565 . ?
O2 Bi O1 134.13(6) 12_566 . ?
O2 Bi O1 72.51(9) 10_556 . ?
O2 Bi O1 72.51(9) . . ?
O2 Bi O1 66.65(9) 2_665 . ?
O2 Bi O1 66.65(9) 11_666 . ?
O1 Bi O1 119.998(1) 3_565 . ?
O1 Bi O1 119.975(1) 2_665 . ?
OB S OB 115.0(2) 10_557 . ?
OB S OA 114.09(14) 10_557 . ?
OB S OA 114.09(14) . . ?
OB S C 103.94(19) 10_557 . ?
OB S C 103.94(19) . . ?
OA S C 103.9(3) . . ?
FB C FB 110.7(8) . 10_557 ?
FB C FA 109.6(5) . . ?
FB C FA 109.6(5) 10_557 . ?
FB C S 109.3(4) . . ?
FB C S 109.3(4) 10_557 . ?
FA C S 108.3(5) . . ?

loop_
_geom_bond_atom_site_label_1
_geom_bond_atom_site_label_2
_geom_bond_distance
_geom_bond_site_symmetry_2
_geom_bond_publ_flag
Bi O2 2.432(2) 3_565 ?
Bi O2 2.432(2) 12_566 ?
Bi O2 2.433(2) 10_556 ?
Bi O2 2.433(2) . ?
Bi O2 2.433(2) 2_665 ?
Bi O2 2.433(2) 11_666 ?
Bi O1 2.587(4) 3_565 ?
Bi O1 2.587(4) 2_665 ?
Bi O1 2.588(4) . ?
S OB 1.434(2) 10_557 ?
S OB 1.434(2) . ?
S OA 1.440(3) . ?
S C 1.838(7) . ?
C FB 1.303(5) . ?
C FB 1.303(5) 10_557 ?
C FA 1.346(9) . ?
